data_4506013
loop_
_publ_author_name
'Gai, Yan-Li'
'Jiang, Fei-Long'
'Xiong, Ke-Cai'
'Chen, Lian'
'Yuan, Da-Qiang'
'Zhang, Lin-Jie'
'Zhou, Kang'
'Hong, Mao-Chun'

_publ_section_title
;
 Temperature-Dependent in Situ Reduction of 4,4&#x2032;-Azobispyridine via
 Solvothermal Reaction
;
_journal_issue 4
_journal_name_full 'Crystal Growth &amp; Design'
_journal_page_first 2079
_journal_paper_doi 10.1021/cg3000813
_journal_volume 12
_journal_year 2012
_chemical_formula_sum 'C24 H18 N4 O4 Zn'
_chemical_formula_weight 473.65
_chemical_name_systematic
; 
 ? 
;
_space_group_IT_number 114
_symmetry_cell_setting tetragonal
_symmetry_space_group_name_Hall 'P -4 2n'
_symmetry_space_group_name_H-M 'P -4 21 c'
_atom_sites_solution_hydrogens geom
_atom_sites_solution_primary direct
_atom_sites_solution_secondary difmap
_audit_creation_method SHELXL-97
_cell_angle_alpha 90.00
_cell_angle_beta 90.00
_cell_angle_gamma 90.00
_cell_formula_units_Z 4
_cell_length_a 11.7750(18)
_cell_length_b 11.7750(18)
_cell_length_c 15.111(3)
_cell_measurement_reflns_used 6616
_cell_measurement_temperature 123(2)
_cell_measurement_theta_max 27.4855
_cell_measurement_theta_min 2.1928
_cell_volume 2095.1(6)
_computing_cell_refinement 'CrystalClear (Rigaku Inc., 2008)'
_computing_data_collection 'CrystalClear (Rigaku Inc., 2008)'
_computing_data_reduction 'CrystalClear (Rigaku Inc., 2008)'
_computing_structure_refinement 'SHELXL-97 (Sheldrick, 1997)'
_computing_structure_solution 'SHELXS-97 (Sheldrick, 1990)'
_diffrn_ambient_temperature 123(2)
_diffrn_detector_area_resol_mean 28.5714
_diffrn_measured_fraction_theta_full 0.997
_diffrn_measured_fraction_theta_max 0.997
_diffrn_measurement_device_type Saturn724+_(2x2_bin_mode)
_diffrn_measurement_method CCD_Profile_fitting
_diffrn_radiation_monochromator Confocal
_diffrn_radiation_source 'fine-focus sealed tube'
_diffrn_radiation_type MoK\a
_diffrn_radiation_wavelength 0.71073
_diffrn_reflns_av_R_equivalents 0.0237
_diffrn_reflns_av_sigmaI/netI 0.0196
_diffrn_reflns_limit_h_max 14
_diffrn_reflns_limit_h_min -15
_diffrn_reflns_limit_k_max 15
_diffrn_reflns_limit_k_min -15
_diffrn_reflns_limit_l_max 19
_diffrn_reflns_limit_l_min -18
_diffrn_reflns_number 16014
_diffrn_reflns_theta_full 27.49
_diffrn_reflns_theta_max 27.49
_diffrn_reflns_theta_min 2.19
_exptl_absorpt_coefficient_mu 1.211
_exptl_absorpt_correction_T_max 0.8885
_exptl_absorpt_correction_T_min 0.7937
_exptl_absorpt_correction_type multi-scan
_exptl_crystal_colour yellow
_exptl_crystal_density_diffrn 1.502
_exptl_crystal_density_method 'not measured'
_exptl_crystal_description prism
_exptl_crystal_F_000 936
_exptl_crystal_size_max 0.20
_exptl_crystal_size_mid 0.15
_exptl_crystal_size_min 0.10
_refine_diff_density_max 0.348
_refine_diff_density_min -0.304
_refine_diff_density_rms 0.040
_refine_ls_abs_structure_details 'Flack H D (1983), Acta Cryst. A39, 876-881'
_refine_ls_abs_structure_Flack 0.010(13)
_refine_ls_extinction_method none
_refine_ls_goodness_of_fit_ref 1.069
_refine_ls_hydrogen_treatment constr
_refine_ls_matrix_type full
_refine_ls_number_parameters 150
_refine_ls_number_reflns 2402
_refine_ls_number_restraints 0
_refine_ls_restrained_S_all 1.069
_refine_ls_R_factor_all 0.0229
_refine_ls_R_factor_gt 0.0219
_refine_ls_shift/su_max 0.001
_refine_ls_shift/su_mean 0.000
_refine_ls_structure_factor_coef Fsqd
_refine_ls_weighting_details 'calc w=1/[\s^2^(Fo^2^)+(0.0379P)^2^+0.0000P] where P=(Fo^2^+2Fc^2^)/3'
_refine_ls_weighting_scheme calc
_refine_ls_wR_factor_gt 0.0577
_refine_ls_wR_factor_ref 0.0583
_reflns_number_gt 2313
_reflns_number_total 2402
_reflns_threshold_expression >2sigma(I)
_cod_data_source_file cg3000813_si_001.cif
_cod_data_source_block complex_3
_cod_depositor_comments
;
The following automatic conversions were performed:

'_exptl_absorpt_correction_type' value 'Multi-scan' changed to
'multi-scan' according to
/home/saulius/struct/CIF-dictionaries/cif_core.dic dictionary named
'cif_core.dic' version 2.4.1 from 2010-06-29.

Automatic conversion script
Id: cif_fix_values 1715 2011-07-08 13:25:40Z adriana 
;
_cod_original_sg_symbol_H-M p-42(1)c
_cod_database_code 4506013

loop_
_symmetry_equiv_pos_as_xyz
'x, y, z'
'y, -x, -z'
'-x, -y, z'
'-y, x, -z'
'x+1/2, -y+1/2, -z+1/2'
'-x+1/2, y+1/2, -z+1/2'
'-y+1/2, -x+1/2, z+1/2'
'y+1/2, x+1/2, z+1/2'

loop_
_atom_site_label
_atom_site_type_symbol
_atom_site_fract_x
_atom_site_fract_y
_atom_site_fract_z
_atom_site_U_iso_or_equiv
_atom_site_adp_type
_atom_site_occupancy
_atom_site_symmetry_multiplicity
_atom_site_calc_flag
_atom_site_refinement_flags
Zn1 Zn 1.0000 0.5000 0.839055(14) 0.01947(8) Uani 1 2 d S
O1 O 0.84990(9) 0.47349(9) 0.89163(6) 0.0227(2) Uani 1 1 d .
N1 N 0.98232(11) 0.65136(11) 0.77827(8) 0.0211(3) Uani 1 1 d .
C1 C 0.89007(12) 0.60821(13) 1.00529(10) 0.0188(3) Uani 1 1 d .
O2 O 0.70607(9) 0.54086(11) 0.97149(8) 0.0323(3) Uani 1 1 d .
N2 N 0.95521(11) 0.96174(11) 0.64859(9) 0.0229(3) Uani 1 1 d .
H2 H 0.8917 0.9782 0.6207 0.027 Uiso 1 1 calc R
C2 C 0.98896(13) 0.56263(12) 1.04293(9) 0.0181(3) Uani 1 1 d .
C3 C 1.06387(13) 0.63510(13) 1.08692(10) 0.0210(3) Uani 1 1 d .
H3 H 1.1314 0.6052 1.1123 0.025 Uiso 1 1 calc R
C4 C 1.04081(14) 0.75033(13) 1.09405(11) 0.0248(3) Uani 1 1 d .
H4 H 1.0922 0.7986 1.1246 0.030 Uiso 1 1 calc R
C5 C 0.94263(15) 0.79535(14) 1.05658(11) 0.0269(4) Uani 1 1 d .
H5 H 0.9272 0.8744 1.0609 0.032 Uiso 1 1 calc R
C6 C 0.86770(13) 0.72416(13) 1.01306(11) 0.0239(3) Uani 1 1 d .
H6 H 0.8002 0.7546 0.9882 0.029 Uiso 1 1 calc R
C7 C 0.80767(13) 0.53554(13) 0.95358(10) 0.0212(3) Uani 1 1 d .
C11 C 0.88009(13) 0.77998(13) 0.68494(11) 0.0227(3) Uani 1 1 d .
H11 H 0.8140 0.7950 0.6508 0.027 Uiso 1 1 calc R
C10 C 0.96613(13) 0.86217(13) 0.69154(10) 0.0197(3) Uani 1 1 d .
C9 C 1.05865(14) 0.83575(14) 0.74565(11) 0.0271(4) Uani 1 1 d .
H9 H 1.1181 0.8893 0.7540 0.033 Uiso 1 1 calc R
C12 C 0.89159(13) 0.67853(13) 0.72757(11) 0.0229(3) Uani 1 1 d .
H12 H 0.8327 0.6240 0.7213 0.027 Uiso 1 1 calc R
C8 C 1.06295(14) 0.73096(15) 0.78690(11) 0.0278(4) Uani 1 1 d .
H8 H 1.1266 0.7145 0.8234 0.033 Uiso 1 1 calc R

loop_
_atom_site_aniso_label
_atom_site_aniso_U_11
_atom_site_aniso_U_22
_atom_site_aniso_U_33
_atom_site_aniso_U_23
_atom_site_aniso_U_13
_atom_site_aniso_U_12
Zn1 0.02213(13) 0.01870(13) 0.01758(12) 0.000 0.000 -0.00134(11)
O1 0.0221(6) 0.0258(6) 0.0204(5) -0.0033(4) 0.0011(4) -0.0006(4)
N1 0.0243(7) 0.0190(6) 0.0202(6) -0.0011(5) -0.0030(5) -0.0014(5)
C1 0.0184(7) 0.0218(7) 0.0162(7) -0.0002(6) 0.0020(6) 0.0002(6)
O2 0.0181(6) 0.0443(7) 0.0345(6) -0.0117(6) -0.0016(5) 0.0002(5)
N2 0.0196(6) 0.0194(6) 0.0295(7) -0.0004(5) -0.0057(5) 0.0000(5)
C2 0.0187(7) 0.0180(7) 0.0176(7) -0.0005(5) 0.0027(7) 0.0001(7)
C3 0.0190(8) 0.0244(8) 0.0197(7) 0.0000(6) 0.0003(6) -0.0019(6)
C4 0.0262(8) 0.0230(8) 0.0253(8) -0.0062(7) 0.0052(7) -0.0063(7)
C5 0.0324(9) 0.0194(8) 0.0289(8) -0.0009(7) 0.0073(7) -0.0005(7)
C6 0.0243(8) 0.0226(8) 0.0246(8) 0.0028(6) 0.0051(7) 0.0043(7)
C7 0.0206(8) 0.0228(7) 0.0202(7) 0.0017(6) -0.0027(6) 0.0016(6)
C11 0.0183(8) 0.0221(8) 0.0278(8) -0.0033(6) -0.0047(7) 0.0004(6)
C10 0.0201(7) 0.0189(7) 0.0201(7) -0.0036(6) 0.0007(6) 0.0024(6)
C9 0.0264(9) 0.0219(8) 0.0331(9) 0.0024(7) -0.0105(7) -0.0060(6)
C12 0.0175(7) 0.0213(7) 0.0299(8) -0.0051(7) -0.0007(7) -0.0021(6)
C8 0.0259(9) 0.0258(8) 0.0318(9) 0.0041(7) -0.0124(7) -0.0044(7)

loop_
_atom_type_symbol
_atom_type_description
_atom_type_scat_dispersion_real
_atom_type_scat_dispersion_imag
_atom_type_scat_source
C C 0.0033 0.0016 'International Tables Vol C Tables 4.2.6.8 and 6.1.1.4'
H H 0.0000 0.0000 'International Tables Vol C Tables 4.2.6.8 and 6.1.1.4'
N N 0.0061 0.0033 'International Tables Vol C Tables 4.2.6.8 and 6.1.1.4'
O O 0.0106 0.0060 'International Tables Vol C Tables 4.2.6.8 and 6.1.1.4'
Zn Zn 0.2839 1.4301 'International Tables Vol C Tables 4.2.6.8 and 6.1.1.4'

loop_
_geom_angle_atom_site_label_1
_geom_angle_atom_site_label_2
_geom_angle_atom_site_label_3
_geom_angle
_geom_angle_site_symmetry_1
_geom_angle_site_symmetry_3
O1 Zn1 O1 132.25(6) 3_765 .
O1 Zn1 N1 103.42(5) 3_765 3_765
O1 Zn1 N1 97.86(5) . 3_765
O1 Zn1 N1 97.86(5) 3_765 .
O1 Zn1 N1 103.42(5) . .
N1 Zn1 N1 125.79(7) 3_765 .
C7 O1 Zn1 123.50(10) . .
C8 N1 C12 116.67(14) . .
C8 N1 Zn1 120.05(11) . .
C12 N1 Zn1 123.27(10) . .
C6 C1 C2 119.80(14) . .
C6 C1 C7 118.44(14) . .
C2 C1 C7 121.74(13) . .
C10 N2 N2 119.53(14) . 3_775
C10 N2 H2 120.2 . .
N2 N2 H2 120.2 3_775 .
C3 C2 C1 118.94(13) . .
C3 C2 C2 119.50(16) . 3_765
C1 C2 C2 121.39(16) . 3_765
C4 C3 C2 120.73(14) . .
C4 C3 H3 119.6 . .
C2 C3 H3 119.6 . .
C3 C4 C5 120.21(15) . .
C3 C4 H4 119.9 . .
C5 C4 H4 119.9 . .
C6 C5 C4 119.49(15) . .
C6 C5 H5 120.3 . .
C4 C5 H5 120.3 . .
C5 C6 C1 120.83(15) . .
C5 C6 H6 119.6 . .
C1 C6 H6 119.6 . .
O2 C7 O1 124.43(15) . .
O2 C7 C1 118.85(14) . .
O1 C7 C1 116.70(13) . .
C12 C11 C10 119.89(15) . .
C12 C11 H11 120.1 . .
C10 C11 H11 120.1 . .
N2 C10 C9 123.41(14) . .
N2 C10 C11 119.79(14) . .
C9 C10 C11 116.78(14) . .
C8 C9 C10 119.39(15) . .
C8 C9 H9 120.3 . .
C10 C9 H9 120.3 . .
N1 C12 C11 123.57(15) . .
N1 C12 H12 118.2 . .
C11 C12 H12 118.2 . .
N1 C8 C9 123.65(15) . .
N1 C8 H8 118.2 . .
C9 C8 H8 118.2 . .

loop_
_geom_bond_atom_site_label_1
_geom_bond_atom_site_label_2
_geom_bond_distance
_geom_bond_site_symmetry_2
Zn1 O1 1.9627(11) 3_765
Zn1 O1 1.9627(11) .
Zn1 N1 2.0158(13) 3_765
Zn1 N1 2.0158(13) .
O1 C7 1.2874(19) .
N1 C8 1.340(2) .
N1 C12 1.353(2) .
C1 C6 1.396(2) .
C1 C2 1.403(2) .
C1 C7 1.511(2) .
O2 C7 1.2283(19) .
N2 C10 1.346(2) .
N2 N2 1.387(3) 3_775
N2 H2 0.8800 .
C2 C3 1.396(2) .
C2 C2 1.498(3) 3_765
C3 C4 1.388(2) .
C3 H3 0.9500 .
C4 C5 1.392(2) .
C4 H4 0.9500 .
C5 C6 1.383(2) .
C5 H5 0.9500 .
C6 H6 0.9500 .
C11 C12 1.364(2) .
C11 C10 1.405(2) .
C11 H11 0.9500 .
C10 C9 1.397(2) .
C9 C8 1.383(2) .
C9 H9 0.9500 .
C12 H12 0.9500 .
C8 H8 0.9500 .

loop_
_geom_hbond_atom_site_label_D
_geom_hbond_atom_site_label_H
_geom_hbond_atom_site_label_A
_geom_hbond_distance_DH
_geom_hbond_distance_HA
_geom_hbond_distance_DA
_geom_hbond_angle_DHA
_geom_hbond_site_symmetry_A
N2 H2 O2 0.88 1.95 2.7869(17) 157.8 6_656
